data_4307528
loop_
_publ_author_name
'Andrew W. A. Mariotti'
'Jingli Xie'
'Brendan F. Abrahams'
'Alan M. Bond'
'Anthony G. Wedd'

_publ_section_title
;
Synthesis and Voltammetry of [bmim]4[\a-S2W18O62] and Related Compounds:
Rapid Precipitation and Dissolution of Reduced Surface Films
;
_journal_name_full 'Inorganic Chemistry'
_journal_page_first 2530
_journal_page_last 2540
_journal_paper_doi 10.1021/ic062022d
_journal_volume 46
_journal_year 2007
_chemical_formula_sum 'C32 H60 N8 O62 S2 W18'
_chemical_formula_weight 4922.30
_chemical_name_systematic
;
   ?
;
_space_group_IT_number 2
_symmetry_cell_setting triclinic
_symmetry_space_group_name_Hall '-P 1'
_symmetry_space_group_name_H-M 'P -1'
_atom_sites_solution_hydrogens geom
_atom_sites_solution_primary direct
_atom_sites_solution_secondary difmap
_audit_creation_method SHELXL-97
_cell_angle_alpha 88.6320(10)
_cell_angle_beta 81.7640(10)
_cell_angle_gamma 75.2570(10)
_cell_formula_units_Z 2
_cell_length_a 14.3737(9)
_cell_length_b 16.2349(10)
_cell_length_c 19.1426(12)
_cell_measurement_reflns_used 8389
_cell_measurement_temperature 293(2)
_cell_measurement_theta_max 27.51
_cell_measurement_theta_min 2.35
_cell_volume 4275.0(5)
_computing_cell_refinement 'Bruker SMART'
_computing_data_collection 'Bruker SMART'
_computing_data_reduction 'Bruker SAINT'
_computing_structure_refinement 'SHELXL-97 (Sheldrick, 1997)'
_computing_structure_solution 'Bruker SHELXTL'
_diffrn_ambient_temperature 130(1)
_diffrn_measured_fraction_theta_full 0.943
_diffrn_measured_fraction_theta_max 0.943
_diffrn_measurement_device_type 'Bruker CCD area detector'
_diffrn_radiation_monochromator graphite
_diffrn_radiation_source 'fine-focus sealed tube'
_diffrn_radiation_type MoK\a
_diffrn_radiation_wavelength 0.71073
_diffrn_reflns_av_R_equivalents 0.0578
_diffrn_reflns_av_sigmaI/netI 0.1148
_diffrn_reflns_limit_h_max 18
_diffrn_reflns_limit_h_min -14
_diffrn_reflns_limit_k_max 20
_diffrn_reflns_limit_k_min -21
_diffrn_reflns_limit_l_max 24
_diffrn_reflns_limit_l_min -18
_diffrn_reflns_number 26451
_diffrn_reflns_theta_full 27.51
_diffrn_reflns_theta_max 27.51
_diffrn_reflns_theta_min 1.07
_diffrn_standards_decay_% 0
_exptl_absorpt_coefficient_mu 24.254
_exptl_absorpt_correction_T_max 1.0
_exptl_absorpt_correction_T_min 0.248
_exptl_absorpt_correction_type multi-scan
_exptl_absorpt_process_details
;
   SADABS - Area Detector Absorption Correction
;
_exptl_crystal_colour colourless
_exptl_crystal_density_diffrn 3.824
_exptl_crystal_density_method 'not measured'
_exptl_crystal_description rod
_exptl_crystal_F_000 4336
_exptl_crystal_size_max 0.47
_exptl_crystal_size_mid 0.10
_exptl_crystal_size_min 0.10
_refine_diff_density_max 8.304
_refine_diff_density_min -11.525
_refine_diff_density_rms 0.846
_refine_ls_extinction_method none
_refine_ls_goodness_of_fit_ref 1.041
_refine_ls_hydrogen_treatment none
_refine_ls_matrix_type full
_refine_ls_number_parameters 597
_refine_ls_number_reflns 18562
_refine_ls_number_restraints 9
_refine_ls_restrained_S_all 1.041
_refine_ls_R_factor_all 0.1206
_refine_ls_R_factor_gt 0.1037
_refine_ls_shift/su_max 0.000
_refine_ls_shift/su_mean 0.000
_refine_ls_structure_factor_coef Fsqd
_refine_ls_weighting_details 'calc w=1/[\s^2^(Fo^2^)+(0.1423P)^2^+309.4000P] where P=(Fo^2^+2Fc^2^)/3'
_refine_ls_weighting_scheme calc
_refine_ls_wR_factor_gt 0.2583
_refine_ls_wR_factor_ref 0.2735
_reflns_number_gt 14670
_reflns_number_total 18562
_reflns_threshold_expression >2sigma(I)
_cod_data_source_file ic062022dsi20061026_015341.cif
_cod_data_source_block 1am1561m
_cod_depositor_comments
;
The following automatic conversions were performed:
'_symmetry_cell_setting' value 'Triclinic' changed to 'triclinic'
according to '/home/saulius/struct/CIF-dictionaries/cif_core.dic'
dictionary named 'cif_core.dic' version 2.4.1 from 2010-06-29.

Automatic conversion script
Id: cif_fix_enum 1527 2010-12-29 10:47:43Z saulius 
;
_cod_database_code 4307528

loop_
_symmetry_equiv_pos_as_xyz
'x, y, z'
'-x, -y, -z'

loop_
_atom_site_label
_atom_site_type_symbol
_atom_site_fract_x
_atom_site_fract_y
_atom_site_fract_z
_atom_site_U_iso_or_equiv
_atom_site_adp_type
_atom_site_occupancy
_atom_site_symmetry_multiplicity
_atom_site_calc_flag
_atom_site_refinement_flags
_atom_site_disorder_assembly
_atom_site_disorder_group
O57 O 0.3011(11) 0.6440(10) 0.3339(8) 0.013(3) Uiso 1 1 d . . .
O12 O 0.0520(11) 0.5943(10) 0.3687(8) 0.013(3) Uiso 1 1 d . . .
O62 O 0.1881(11) 0.8658(10) 0.2770(8) 0.013(3) Uiso 1 1 d . . .
O55 O 0.2342(12) 0.5475(11) 0.2755(9) 0.018(3) Uiso 1 1 d . . .
O59 O 0.3072(10) 0.9468(10) 0.2710(8) 0.011(3) Uiso 1 1 d . . .
O58 O 0.1549(10) 0.6978(9) 0.2790(8) 0.006(3) Uiso 1 1 d . . .
O56 O 0.3149(12) 0.6446(11) 0.2065(10) 0.021(4) Uiso 1 1 d . . .
O15 O 0.3709(12) 0.5753(11) 0.4437(9) 0.018(3) Uiso 1 1 d . . .
O61 O 0.3300(10) 0.8153(10) 0.3320(8) 0.010(3) Uiso 1 1 d . . .
O60 O 0.3445(12) 0.8132(11) 0.2061(9) 0.018(3) Uiso 1 1 d . . .
O21 O 0.2083(13) 0.6250(12) 0.5472(10) 0.026(4) Uiso 1 1 d . . .
O54 O -0.0085(14) 0.9880(13) 0.1413(11) 0.029(4) Uiso 1 1 d . . .
O49 O 0.3102(18) 0.8805(16) -0.0016(13) 0.046(6) Uiso 1 1 d . . .
O52 O 0.2518(15) 0.8783(14) 0.5467(12) 0.036(5) Uiso 1 1 d . . .
O22 O -0.0840(13) 0.7322(12) 0.4361(10) 0.025(4) Uiso 1 1 d . . .
O23 O -0.0591(16) 0.7311(14) 0.1453(12) 0.038(5) Uiso 1 1 d . . .
O51 O 0.6105(18) 0.7635(16) 0.3867(14) 0.048(6) Uiso 1 1 d . . .
O4 O 0.2710(14) 0.4002(13) 0.2052(11) 0.029(4) Uiso 1 1 d . . .
O20 O 0.5638(17) 0.5008(15) 0.3863(13) 0.043(6) Uiso 1 1 d . . .
O24 O 0.259(2) 0.6255(18) 0.0007(15) 0.058(7) Uiso 1 1 d . . .
O50 O 0.6368(18) 0.7617(17) 0.1236(14) 0.050(6) Uiso 1 1 d . . .
N2 N 1.0005(16) 0.2241(14) 0.2292(12) 0.023(5) Uiso 1 1 d . . .
N1 N 0.9902(15) 0.2185(14) 0.3433(12) 0.021(4) Uiso 1 1 d . . .
C2 C 0.9798(16) 0.1816(15) 0.2854(13) 0.015(5) Uiso 1 1 d . . .
O3 O 0.1037(17) 0.4319(15) 0.1390(13) 0.042(5) Uiso 1 1 d . . .
C5 C 1.002(2) 0.199(2) 0.1580(17) 0.034(7) Uiso 1 1 d . . .
C1 C 0.966(2) 0.195(2) 0.4157(18) 0.039(7) Uiso 1 1 d . . .
O33 O 0.565(2) 1.0251(18) 0.2546(15) 0.056(7) Uiso 1 1 d . . .
C4 C 1.019(3) 0.291(2) 0.324(2) 0.045(8) Uiso 1 1 d . . .
O14 O 0.4965(16) 0.5709(15) 0.2590(12) 0.040(5) Uiso 1 1 d . . .
O13 O 0.406(2) 0.574(2) 0.0890(17) 0.070(8) Uiso 1 1 d . . .
N4 N 0.7299(19) 0.6268(17) 0.4739(15) 0.036(6) Uiso 1 1 d . . .
N6 N 0.382(2) 0.301(2) 0.0569(18) 0.052(8) Uiso 1 1 d . . .
C13 C 0.813(3) 0.580(3) 0.429(2) 0.054(10) Uiso 1 1 d D . .
C10 C 0.724(2) 0.700(2) 0.5125(18) 0.039(7) Uiso 1 1 d . . .
C12 C 0.579(4) 0.666(4) 0.534(3) 0.080(14) Uiso 1 1 d . . .
C6 C 0.957(3) 0.274(3) 0.113(2) 0.053(9) Uiso 1 1 d . . .
C3 C 1.026(3) 0.293(2) 0.249(2) 0.045(8) Uiso 1 1 d . . .
C18 C 0.422(3) 0.240(3) 0.096(3) 0.064(11) Uiso 1 1 d . . .
C22 C 0.263(3) 0.389(3) -0.014(2) 0.060(11) Uiso 1 1 d . . .
C19 C 0.447(3) 0.350(3) 0.044(2) 0.053(9) Uiso 1 1 d . . .
C7 C 0.972(5) 0.242(4) 0.031(4) 0.100(19) Uiso 1 1 d . . .
C23 C 0.162(3) 0.398(3) -0.038(2) 0.063(11) Uiso 1 1 d . . .
C20 C 0.524(4) 0.317(3) 0.080(3) 0.070(12) Uiso 1 1 d . . .
C11 C 0.642(3) 0.608(3) 0.490(2) 0.060(11) Uiso 1 1 d . . .
C21 C 0.288(3) 0.310(3) 0.031(2) 0.057(10) Uiso 1 1 d . . .
N3 N 0.631(3) 0.721(3) 0.538(2) 0.076(11) Uiso 1 1 d . . .
C14 C 0.807(4) 0.601(4) 0.351(2) 0.089(16) Uiso 1 1 d D . .
C17 C 0.575(4) 0.196(4) 0.153(3) 0.080(14) Uiso 1 1 d . . .
C24 C 0.120(5) 0.491(4) -0.054(3) 0.095(18) Uiso 1 1 d . . .
C8 C 0.896(5) 0.185(5) 0.028(4) 0.11(2) Uiso 1 1 d . . .
C9 C 0.597(5) 0.786(4) 0.575(4) 0.101(19) Uiso 1 1 d . . .
C16 C 0.775(5) 0.588(5) 0.229(4) 0.12(2) Uiso 1 1 d D . .
C15 C 0.832(9) 0.541(6) 0.286(4) 0.26(6) Uiso 1 1 d D . .
O37 O 0.1457(11) 1.0210(11) 0.1952(9) 0.016(3) Uiso 1 1 d . . .
N7 N 0.798(4) 0.937(3) 0.2083(19) 0.09(2) Uiso 0.62(5) 1 d PGD A 1
C26 C 0.763(4) 0.892(3) 0.266(2) 0.07(2) Uiso 0.62(5) 1 d PGD A 1
N8 N 0.743(3) 0.945(3) 0.3272(15) 0.10(3) Uiso 0.62(5) 1 d PGD A 1
C27 C 0.766(4) 1.023(3) 0.307(2) 0.047(15) Uiso 0.62(5) 1 d PG A 1
C28 C 0.800(4) 1.018(3) 0.233(2) 0.08(2) Uiso 0.62(5) 1 d PG A 1
C25 C 0.792(6) 0.921(5) 0.132(2) 0.08(2) Uiso 0.62(5) 1 d PD A 1
C25 C 0.772(8) 0.996(5) 0.123(2) 0.06(3) Uiso 0.38(5) 1 d PD A 2
N7 N 0.769(4) 0.954(3) 0.1933(12) 0.033(17) Uiso 0.38(5) 1 d PGD A 2
C26 C 0.783(4) 0.987(2) 0.2580(17) 0.034(19) Uiso 0.38(5) 1 d PGD A 2
N8 N 0.774(4) 0.926(3) 0.3111(12) 0.021(14) Uiso 0.38(5) 1 d PGD A 2
C27 C 0.756(3) 0.855(2) 0.2793(17) 0.017(14) Uiso 0.38(5) 1 d PG A 2
C28 C 0.752(3) 0.872(2) 0.2065(15) 0.006(12) Uiso 0.38(5) 1 d PG A 2
C29 C 0.7907 0.9229 0.3885 0.050 Uiso 0.58(8) 1 d PD . .
C31 C 0.603(6) 1.006(5) 0.418(4) 0.050 Uiso 0.51(9) 1 d P . .
C30 C 0.701(3) 0.928(3) 0.425(2) 0.050 Uiso 0.86(8) 1 d P A .
C32 C 0.620(15) 1.042(14) 0.459(12) 0.050 Uiso 0.19(8) 1 d P A .
C33 C 0.508(4) 1.013(4) 0.467(3) 0.050 Uiso 0.70(8) 1 d P . .
N5 N 0.506(3) 0.249(3) 0.108(2) 0.078(12) Uiso 1 1 d . . .
W9 W 0.01842(6) 0.71610(6) 0.37570(5) 0.0127(2) Uani 1 1 d . . .
W8 W 0.23823(7) 0.63553(6) 0.46181(5) 0.0147(2) Uani 1 1 d . . .
W1 W 0.13776(7) 0.48517(6) 0.37145(5) 0.0119(2) Uani 1 1 d . . .
W14 W 0.05644(7) 0.93588(6) 0.37396(5) 0.0137(2) Uani 1 1 d . . .
W17 W 0.26149(7) 1.05863(6) 0.18294(5) 0.0167(2) Uani 1 1 d . . .
W15 W 0.07551(8) 0.93517(6) 0.19143(5) 0.0180(2) Uani 1 1 d . . .
W16 W 0.24264(7) 1.05957(6) 0.36360(5) 0.0167(2) Uani 1 1 d . . .
W13 W 0.27529(8) 0.85597(6) 0.45996(6) 0.0212(2) Uani 1 1 d . . .
W4 W 0.03480(8) 0.71563(7) 0.19353(6) 0.0223(2) Uani 1 1 d . . .
W3 W 0.15577(10) 0.48543(7) 0.19074(5) 0.0266(3) Uani 1 1 d . . .
W2 W 0.35957(8) 0.41058(6) 0.27003(7) 0.0281(3) Uani 1 1 d . . .
W7 W 0.46204(7) 0.55973(7) 0.36002(8) 0.0307(3) Uani 1 1 d . . .
W10 W 0.31554(10) 0.85466(7) 0.08362(6) 0.0333(3) Uani 1 1 d . . .
W18 W 0.46477(7) 0.98469(7) 0.26248(8) 0.0295(3) Uani 1 1 d . . .
W5 W 0.27453(12) 0.63517(8) 0.08550(6) 0.0389(4) Uani 1 1 d . . .
W11 W 0.52062(9) 0.77974(7) 0.16397(9) 0.0451(4) Uani 1 1 d . . .
W6 W 0.48054(10) 0.55960(7) 0.16515(9) 0.0455(4) Uani 1 1 d . . .
W12 W 0.50018(8) 0.78084(7) 0.35896(9) 0.0377(4) Uani 1 1 d . . .
S1 S 0.2510(4) 0.6348(4) 0.2742(3) 0.0160(12) Uani 1 1 d . . .
S2 S 0.2911(4) 0.8593(4) 0.2714(3) 0.0152(11) Uani 1 1 d . . .
O6 O 0.2584(12) 0.4029(11) 0.3431(10) 0.021(4) Uiso 1 1 d . . .
O9 O 0.4231(15) 0.4697(14) 0.2009(12) 0.034(5) Uiso 1 1 d . . .
O29 O 0.0263(12) 0.8297(11) 0.3629(9) 0.018(3) Uiso 1 1 d . . .
O8 O 0.2332(15) 0.5371(13) 0.1256(11) 0.032(5) Uiso 1 1 d . . .
O28 O 0.2754(13) 0.7380(12) 0.4624(10) 0.022(4) Uiso 1 1 d . . .
O16 O 0.1207(10) 0.6974(10) 0.4325(8) 0.010(3) Uiso 1 1 d . . .
O30 O 0.0423(13) 0.8297(12) 0.2038(10) 0.023(4) Uiso 1 1 d . . .
O34 O 0.2214(10) 1.1108(10) 0.2739(8) 0.011(3) Uiso 1 1 d . . .
O7 O 0.0683(13) 0.5921(12) 0.2008(10) 0.023(4) Uiso 1 1 d . . .
O40 O 0.4867(14) 0.8965(13) 0.3302(11) 0.028(4) Uiso 1 1 d . . .
O38 O 0.3125(13) 0.9651(12) 0.1204(10) 0.025(4) Uiso 1 1 d . . .
O47 O 0.1514(12) 0.8784(11) 0.4319(10) 0.020(4) Uiso 1 1 d . . .
O41 O 0.2803(11) 0.9642(10) 0.4233(9) 0.015(3) Uiso 1 1 d . . .
O44 O 0.4529(17) 0.8226(16) 0.0880(13) 0.044(6) Uiso 1 1 d . . .
O43 O 0.1821(12) 0.8803(11) 0.1256(9) 0.020(4) Uiso 1 1 d . . .
O27 O 0.4766(15) 0.6722(14) 0.3742(12) 0.035(5) Uiso 1 1 d . . .
O39 O 0.4998(14) 0.8967(13) 0.1946(11) 0.028(4) Uiso 1 1 d . . .
O1 O 0.0739(13) 0.4324(12) 0.4283(10) 0.024(4) Uiso 1 1 d . . .
O19 O 0.590(2) 0.500(2) 0.1265(17) 0.069(8) Uiso 1 1 d . . .
O36 O 0.3783(13) 1.0553(12) 0.3353(10) 0.023(4) Uiso 1 1 d . . .
O26 O 0.4979(16) 0.6691(14) 0.1518(12) 0.037(5) Uiso 1 1 d . . .
O18 O 0.1475(14) 0.6985(13) 0.1268(11) 0.031(4) Uiso 1 1 d . . .
O11 O 0.2037(10) 0.5376(9) 0.4282(8) 0.007(3) Uiso 1 1 d . . .
O25 O 0.3114(16) 0.7393(14) 0.0813(12) 0.037(5) Uiso 1 1 d . . .
O17 O -0.0301(12) 0.7245(11) 0.2893(10) 0.021(4) Uiso 1 1 d . . .
O2 O 0.4365(18) 0.3104(16) 0.2679(14) 0.048(6) Uiso 1 1 d . . .
O35 O 0.3904(13) 1.0553(12) 0.1987(10) 0.026(4) Uiso 1 1 d . . .
O46 O 0.4167(15) 0.8218(13) 0.4416(11) 0.032(5) Uiso 1 1 d . . .
O32 O 0.2351(13) 1.1446(12) 0.1292(10) 0.022(4) Uiso 1 1 d . . .
O31 O 0.2048(14) 1.1444(13) 0.4207(10) 0.027(4) Uiso 1 1 d . . .
O48 O 0.0137(10) 0.9677(10) 0.2862(8) 0.010(3) Uiso 1 1 d . . .
O5 O 0.1020(11) 0.4584(10) 0.2821(9) 0.014(3) Uiso 1 1 d . . .
O10 O 0.4082(13) 0.4690(12) 0.3328(10) 0.026(4) Uiso 1 1 d . . .
O53 O -0.0406(14) 0.9866(13) 0.4291(11) 0.030(4) Uiso 1 1 d . . .
O45 O 0.5277(15) 0.7539(14) 0.2578(12) 0.035(5) Uiso 1 1 d . . .
O42 O 0.1270(11) 1.0211(10) 0.3646(9) 0.015(3) Uiso 1 1 d . . .

loop_
_atom_site_aniso_label
_atom_site_aniso_U_11
_atom_site_aniso_U_22
_atom_site_aniso_U_33
_atom_site_aniso_U_23
_atom_site_aniso_U_13
_atom_site_aniso_U_12
W9 0.0133(4) 0.0097(4) 0.0129(4) 0.0013(4) 0.0054(3) -0.0032(3)
W8 0.0249(5) 0.0073(4) 0.0129(5) 0.0009(4) -0.0031(4) -0.0055(3)
W1 0.0210(4) 0.0070(4) 0.0074(4) -0.0008(3) 0.0046(3) -0.0067(3)
W14 0.0167(4) 0.0065(4) 0.0137(5) -0.0010(3) 0.0081(3) -0.0009(3)
W17 0.0259(5) 0.0088(4) 0.0156(5) 0.0022(4) 0.0039(4) -0.0089(4)
W15 0.0303(5) 0.0126(5) 0.0159(5) 0.0064(4) -0.0081(4) -0.0118(4)
W16 0.0291(5) 0.0058(4) 0.0168(5) -0.0008(4) -0.0039(4) -0.0068(4)
W13 0.0417(6) 0.0082(5) 0.0193(5) 0.0021(4) -0.0150(5) -0.0110(4)
W4 0.0425(6) 0.0172(5) 0.0157(5) 0.0064(4) -0.0109(4) -0.0196(4)
W3 0.0634(8) 0.0134(5) 0.0077(5) -0.0027(4) 0.0054(5) -0.0239(5)
W2 0.0347(6) 0.0047(5) 0.0360(7) -0.0047(4) 0.0230(5) -0.0033(4)
W7 0.0156(5) 0.0088(5) 0.0640(9) 0.0088(5) -0.0005(5) 0.0000(4)
W10 0.0689(9) 0.0157(5) 0.0129(5) -0.0041(4) 0.0247(5) -0.0226(5)
W18 0.0144(5) 0.0115(5) 0.0627(9) 0.0083(5) -0.0023(5) -0.0061(4)
W5 0.0884(10) 0.0170(6) 0.0102(5) -0.0079(4) 0.0269(6) -0.0292(6)
W11 0.0316(6) 0.0113(5) 0.0769(11) 0.0013(6) 0.0400(7) -0.0033(4)
W6 0.0491(8) 0.0092(5) 0.0603(10) -0.0065(6) 0.0486(7) -0.0049(5)
W12 0.0180(5) 0.0152(5) 0.0856(11) 0.0189(6) -0.0222(6) -0.0079(4)
S1 0.018(3) 0.010(3) 0.018(3) -0.005(2) 0.012(2) -0.008(2)
S2 0.014(3) 0.011(3) 0.018(3) 0.001(2) 0.009(2) -0.005(2)

loop_
_atom_type_symbol
_atom_type_description
_atom_type_scat_dispersion_real
_atom_type_scat_dispersion_imag
_atom_type_scat_source
C C 0.0033 0.0016 'International Tables Vol C Tables 4.2.6.8 and 6.1.1.4'
H H 0.0000 0.0000 'International Tables Vol C Tables 4.2.6.8 and 6.1.1.4'
N N 0.0061 0.0033 'International Tables Vol C Tables 4.2.6.8 and 6.1.1.4'
O O 0.0106 0.0060 'International Tables Vol C Tables 4.2.6.8 and 6.1.1.4'
S S 0.1246 0.1234 'International Tables Vol C Tables 4.2.6.8 and 6.1.1.4'
W W -0.8490 6.8722 'International Tables Vol C Tables 4.2.6.8 and 6.1.1.4'

loop_
_geom_angle_atom_site_label_1
_geom_angle_atom_site_label_2
_geom_angle_atom_site_label_3
_geom_angle
_geom_angle_site_symmetry_1
_geom_angle_site_symmetry_3
_geom_angle_publ_flag
S1 O57 W7 128.6(9) . . ?
S1 O57 W8 126.5(9) . . ?
W7 O57 W8 88.0(5) . . ?
W1 O12 W9 153.5(9) . . ?
S2 O62 W15 127.1(9) . . ?
S2 O62 W14 127.8(9) . . ?
W15 O62 W14 87.2(5) . . ?
S1 O55 W3 127.2(10) . . ?
S1 O55 W2 126.7(9) . . ?
W3 O55 W2 87.7(6) . . ?
S1 O55 W1 127.0(10) . . ?
W3 O55 W1 87.5(5) . . ?
W2 O55 W1 87.4(5) . . ?
S2 O59 W18 127.2(8) . . ?
S2 O59 W17 126.3(8) . . ?
W18 O59 W17 87.3(5) . . ?
S2 O59 W16 127.6(9) . . ?
W18 O59 W16 87.6(5) . . ?
W17 O59 W16 87.5(5) . . ?
S1 O58 W9 127.3(8) . . ?
S1 O58 W4 127.0(8) . . ?
W9 O58 W4 88.4(4) . . ?
S1 O56 W6 127.5(10) . . ?
S1 O56 W5 125.7(9) . . ?
W6 O56 W5 88.8(6) . . ?
W8 O15 W7 131.7(9) . . ?
S2 O61 W12 128.8(9) . . ?
S2 O61 W13 127.2(9) . . ?
W12 O61 W13 87.6(5) . . ?
S2 O60 W11 128.2(9) . . ?
S2 O60 W10 125.8(10) . . ?
W11 O60 W10 88.3(6) . . ?
W3 O4 W2 125.2(11) . . ?
C2 N2 C3 109(3) . . ?
C2 N2 C5 126(2) . . ?
C3 N2 C5 125(3) . . ?
C2 N1 C4 107(2) . . ?
C2 N1 C1 128(2) . . ?
C4 N1 C1 124(3) . . ?
N2 C2 N1 112(2) . . ?
N2 C5 C6 112(3) . . ?
N1 C4 C3 106(3) . . ?
W6 O14 W7 153.2(13) . . ?
W6 O13 W5 130.2(18) . . ?
C11 N4 C10 107(3) . . ?
C11 N4 C13 127(3) . . ?
C10 N4 C13 126(3) . . ?
C18 N6 C19 105(4) . . ?
C18 N6 C21 125(4) . . ?
C19 N6 C21 130(3) . . ?
N4 C13 C14 112(4) . . ?
N3 C10 N4 101(3) . . ?
N3 C12 C11 101(5) . . ?
C5 C6 C7 108(4) . . ?
N2 C3 C4 106(3) . . ?
N6 C18 N5 110(4) . . ?
C21 C22 C23 110(4) . . ?
N6 C19 C20 109(4) . . ?
C8 C7 C6 105(5) . . ?
C24 C23 C22 109(4) . . ?
N5 C20 C19 104(4) . . ?
C12 C11 N4 111(4) . . ?
N6 C21 C22 111(3) . . ?
C9 N3 C12 120(5) . . ?
C9 N3 C10 120(5) . . ?
C12 N3 C10 119(5) . . ?
C15 C14 C13 129(5) . . ?
C14 C15 C16 106(6) . . ?
W17 O37 W15 152.5(10) . . ?
C26 N7 C28 108.0 . . ?
C26 N7 C25 125(2) . . ?
C28 N7 C25 122(3) . . ?
N7 C26 N8 108.0 . . ?
C27 N8 C26 108.0 . . ?
C27 N8 C29 103(3) . . ?
C26 N8 C29 123(4) . . ?
C27 N8 C30 119(3) . . ?
C26 N8 C30 133(3) . . ?
C29 N8 C30 45.1(16) . . ?
C28 C27 N8 108.0 . . ?
C27 C28 N7 108.0 . . ?
C26 N7 C28 108.0 . . ?
C26 N7 C25 127(2) . . ?
C28 N7 C25 125(2) . . ?
N8 C26 N7 108.0 . . ?
C26 N8 C27 108.0 . . ?
C26 N8 C29 131(3) . . ?
C27 N8 C29 120(3) . . ?
N8 C27 C28 108.0 . . ?
C27 C28 N7 108.0 . . ?
C30 C29 N8 87(3) . . ?
C30 C29 N8 104(3) . . ?
N8 C29 N8 20(3) . . ?
C32 C31 C33 85(10) . . ?
C32 C31 C30 90(10) . . ?
C33 C31 C30 122(6) . . ?
C29 C30 C31 125(4) . . ?
C29 C30 N8 48.3(18) . . ?
C31 C30 N8 87(4) . . ?
C29 C30 C32 118(7) . . ?
C31 C30 C32 33(6) . . ?
N8 C30 C32 104(7) . . ?
C31 C32 C33 58(10) . . ?
C31 C32 C30 57(10) . . ?
C33 C32 C30 95(10) . . ?
C33 C33 C31 130(7) 2_676 . ?
C33 C33 C32 105(9) 2_676 . ?
C31 C33 C32 37(7) . . ?
C20 N5 C18 112(4) . . ?
C20 N5 C17 120(4) . . ?
C18 N5 C17 128(5) . . ?
O22 W9 O17 103.0(8) . . ?
O22 W9 O29 99.5(8) . . ?
O17 W9 O29 87.1(7) . . ?
O22 W9 O16 103.5(8) . . ?
O17 W9 O16 153.4(7) . . ?
O29 W9 O16 89.4(7) . . ?
O22 W9 O12 99.8(8) . . ?
O17 W9 O12 90.6(7) . . ?
O29 W9 O12 160.6(7) . . ?
O16 W9 O12 84.0(6) . . ?
O22 W9 O58 173.9(7) . . ?
O17 W9 O58 71.0(6) . . ?
O29 W9 O58 79.3(6) . . ?
O16 W9 O58 82.4(6) . . ?
O12 W9 O58 81.7(6) . . ?
O21 W8 O28 99.6(9) . . ?
O21 W8 O16 103.4(8) . . ?
O28 W8 O16 88.1(7) . . ?
O21 W8 O15 104.2(8) . . ?
O28 W8 O15 89.6(7) . . ?
O16 W8 O15 152.3(7) . . ?
O21 W8 O11 99.2(8) . . ?
O28 W8 O11 160.9(7) . . ?
O16 W8 O11 84.3(6) . . ?
O15 W8 O11 89.1(7) . . ?
O21 W8 O57 174.2(7) . . ?
O28 W8 O57 80.1(7) . . ?
O16 W8 O57 82.5(6) . . ?
O15 W8 O57 70.0(6) . . ?
O11 W8 O57 81.6(6) . . ?
O1 W1 O11 104.9(8) . . ?
O1 W1 O12 103.2(8) . . ?
O11 W1 O12 85.4(6) . . ?
O1 W1 O6 104.1(8) . . ?
O11 W1 O6 88.1(7) . . ?
O12 W1 O6 152.7(7) . . ?
O1 W1 O5 101.2(8) . . ?
O11 W1 O5 153.8(6) . . ?
O12 W1 O5 88.6(7) . . ?
O6 W1 O5 85.8(7) . . ?
O1 W1 O55 172.2(8) . . ?
O11 W1 O55 81.7(6) . . ?
O12 W1 O55 81.2(6) . . ?
O6 W1 O55 71.6(7) . . ?
O5 W1 O55 72.3(6) . . ?
O53 W14 O48 100.7(8) . . ?
O53 W14 O42 99.5(8) . . ?
O48 W14 O42 89.6(7) . . ?
O53 W14 O29 100.7(8) . . ?
O48 W14 O29 87.9(7) . . ?
O42 W14 O29 159.8(7) . . ?
O53 W14 O47 106.3(9) . . ?
O48 W14 O47 153.0(7) . . ?
O42 W14 O47 85.3(7) . . ?
O29 W14 O47 87.9(7) . . ?
O53 W14 O62 171.8(8) . . ?
O48 W14 O62 71.3(6) . . ?
O42 W14 O62 81.9(6) . . ?
O29 W14 O62 78.3(6) . . ?
O47 W14 O62 81.8(6) . . ?
O32 W17 O38 104.5(8) . . ?
O32 W17 O37 103.2(8) . . ?
O38 W17 O37 85.6(8) . . ?
O32 W17 O34 101.5(8) . . ?
O38 W17 O34 154.0(8) . . ?
O37 W17 O34 88.0(7) . . ?
O32 W17 O35 102.4(8) . . ?
O38 W17 O35 89.1(8) . . ?
O37 W17 O35 154.3(8) . . ?
O34 W17 O35 85.9(7) . . ?
O32 W17 O59 172.3(7) . . ?
O38 W17 O59 81.6(7) . . ?
O37 W17 O59 81.9(6) . . ?
O34 W17 O59 72.6(6) . . ?
O35 W17 O59 72.5(7) . . ?
O54 W15 O43 104.4(9) . . ?
O54 W15 O30 101.3(9) . . ?
O43 W15 O30 88.1(8) . . ?
O54 W15 O48 103.0(8) . . ?
O43 W15 O48 152.4(7) . . ?
O30 W15 O48 89.3(7) . . ?
O54 W15 O37 98.5(8) . . ?
O43 W15 O37 84.9(7) . . ?
O30 W15 O37 160.1(7) . . ?
O48 W15 O37 88.4(7) . . ?
O54 W15 O62 173.7(8) . . ?
O43 W15 O62 81.7(6) . . ?
O30 W15 O62 79.8(6) . . ?
O48 W15 O62 70.8(6) . . ?
O37 W15 O62 80.8(6) . . ?
O31 W16 O41 103.9(8) . . ?
O31 W16 O42 102.5(8) . . ?
O41 W16 O42 84.2(7) . . ?
O31 W16 O34 103.0(8) . . ?
O41 W16 O34 153.1(7) . . ?
O42 W16 O34 88.7(6) . . ?
O31 W16 O36 102.7(8) . . ?
O41 W16 O36 89.0(7) . . ?
O42 W16 O36 154.7(7) . . ?
O34 W16 O36 86.4(7) . . ?
O31 W16 O59 173.2(7) . . ?
O41 W16 O59 81.2(6) . . ?
O42 W16 O59 82.2(6) . . ?
O34 W16 O59 72.1(6) . . ?
O36 W16 O59 72.6(6) . . ?
O52 W13 O47 103.6(9) . . ?
O52 W13 O41 100.6(9) . . ?
O47 W13 O41 86.1(7) . . ?
O52 W13 O28 99.5(9) . . ?
O47 W13 O28 87.5(8) . . ?
O41 W13 O28 159.8(7) . . ?
O52 W13 O46 103.5(10) . . ?
O47 W13 O46 152.9(8) . . ?
O41 W13 O46 88.4(8) . . ?
O28 W13 O46 88.7(8) . . ?
O52 W13 O61 173.5(8) . . ?
O47 W13 O61 82.8(6) . . ?
O41 W13 O61 80.8(6) . . ?
O28 W13 O61 79.4(6) . . ?
O46 W13 O61 70.2(7) . . ?
O23 W4 O18 105.3(10) . . ?
O23 W4 O30 100.3(9) . . ?
O18 W4 O30 87.8(8) . . ?
O23 W4 O17 102.8(9) . . ?
O18 W4 O17 151.9(8) . . ?
O30 W4 O17 87.3(8) . . ?
O23 W4 O7 100.5(9) . . ?
O18 W4 O7 85.3(8) . . ?
O30 W4 O7 159.1(7) . . ?
O17 W4 O7 89.5(8) . . ?
O23 W4 O58 172.1(8) . . ?
O18 W4 O58 82.6(7) . . ?
O30 W4 O58 78.8(6) . . ?
O17 W4 O58 69.3(6) . . ?
O7 W4 O58 80.7(6) . . ?
O3 W3 O7 102.7(10) . . ?
O3 W3 O8 103.6(10) . . ?
O7 W3 O8 86.0(9) . . ?
O3 W3 O5 101.2(9) . . ?
O7 W3 O5 88.7(8) . . ?
O8 W3 O5 155.2(8) . . ?
O3 W3 O4 101.5(10) . . ?
O7 W3 O4 155.8(8) . . ?
O8 W3 O4 88.5(9) . . ?
O5 W3 O4 86.5(8) . . ?
O3 W3 O55 172.8(9) . . ?
O7 W3 O55 82.2(7) . . ?
O8 W3 O55 81.8(7) . . ?
O5 W3 O55 73.5(6) . . ?
O4 W3 O55 73.7(7) . . ?
O2 W2 O10 102.7(10) . . ?
O2 W2 O9 103.8(11) . . ?
O10 W2 O9 83.9(9) . . ?
O2 W2 O6 102.8(10) . . ?
O10 W2 O6 88.5(8) . . ?
O9 W2 O6 153.4(8) . . ?
O2 W2 O4 102.9(10) . . ?
O10 W2 O4 154.4(8) . . ?
O9 W2 O4 89.6(9) . . ?
O6 W2 O4 86.2(8) . . ?
O2 W2 O55 173.8(9) . . ?
O10 W2 O55 81.2(7) . . ?
O9 W2 O55 81.2(8) . . ?
O6 W2 O55 72.4(7) . . ?
O4 W2 O55 73.3(7) . . ?
O20 W7 O15 103.4(10) . . ?
O20 W7 O27 100.6(10) . . ?
O15 W7 O27 88.5(8) . . ?
O20 W7 O10 99.2(10) . . ?
O15 W7 O10 88.3(8) . . ?
O27 W7 O10 160.2(8) . . ?
O20 W7 O14 104.2(11) . . ?
O15 W7 O14 152.2(8) . . ?
O27 W7 O14 89.6(9) . . ?
O10 W7 O14 84.2(9) . . ?
O20 W7 O57 173.6(9) . . ?
O15 W7 O57 70.3(6) . . ?
O27 W7 O57 80.9(7) . . ?
O10 W7 O57 79.7(7) . . ?
O14 W7 O57 82.0(8) . . ?
O49 W10 O25 100.7(11) . . ?
O49 W10 O43 103.8(10) . . ?
O25 W10 O43 87.2(8) . . ?
O49 W10 O44 103.0(11) . . ?
O25 W10 O44 91.5(10) . . ?
O43 W10 O44 152.9(9) . . ?
O49 W10 O38 98.8(10) . . ?
O25 W10 O38 160.2(9) . . ?
O43 W10 O38 84.4(8) . . ?
O44 W10 O38 87.8(9) . . ?
O49 W10 O60 173.3(9) . . ?
O25 W10 O60 80.0(8) . . ?
O43 W10 O60 82.9(6) . . ?
O44 W10 O60 70.3(8) . . ?
O38 W10 O60 81.1(7) . . ?
O33 W18 O39 103.5(11) . . ?
O33 W18 O40 105.3(11) . . ?
O39 W18 O40 85.9(9) . . ?
O33 W18 O35 100.8(11) . . ?
O39 W18 O35 89.0(8) . . ?
O40 W18 O35 153.8(8) . . ?
O33 W18 O36 102.4(11) . . ?
O39 W18 O36 154.1(8) . . ?
O40 W18 O36 87.8(8) . . ?
O35 W18 O36 85.7(8) . . ?
O33 W18 O59 172.1(10) . . ?
O39 W18 O59 81.1(7) . . ?
O40 W18 O59 81.3(7) . . ?
O35 W18 O59 72.5(7) . . ?
O36 W18 O59 73.1(6) . . ?
O24 W5 O25 100.0(12) . . ?
O24 W5 O13 104.4(14) . . ?
O25 W5 O13 90.1(12) . . ?
O24 W5 O18 101.9(11) . . ?
O25 W5 O18 87.3(9) . . ?
O13 W5 O18 153.6(12) . . ?
O24 W5 O8 100.2(11) . . ?
O25 W5 O8 159.4(9) . . ?
O13 W5 O8 89.0(11) . . ?
O18 W5 O8 84.5(9) . . ?
O24 W5 O56 174.3(10) . . ?
O25 W5 O56 78.8(8) . . ?
O13 W5 O56 70.2(11) . . ?
O18 W5 O56 83.6(7) . . ?
O8 W5 O56 81.5(7) . . ?
O50 W11 O45 106.1(11) . . ?
O50 W11 O44 100.5(12) . . ?
O45 W11 O44 153.2(10) . . ?
O50 W11 O26 99.9(11) . . ?
O45 W11 O26 87.9(9) . . ?
O44 W11 O26 90.8(10) . . ?
O50 W11 O39 99.6(11) . . ?
O45 W11 O39 85.0(9) . . ?
O44 W11 O39 87.5(9) . . ?
O26 W11 O39 160.4(9) . . ?
O50 W11 O60 171.7(10) . . ?
O45 W11 O60 82.1(8) . . ?
O44 W11 O60 71.3(8) . . ?
O26 W11 O60 80.5(8) . . ?
O39 W11 O60 80.4(7) . . ?
O19 W6 O14 104.5(13) . . ?
O19 W6 O26 100.8(13) . . ?
O14 W6 O26 87.2(10) . . ?
O19 W6 O13 101.9(15) . . ?
O14 W6 O13 153.5(12) . . ?
O26 W6 O13 90.2(12) . . ?
O19 W6 O9 99.3(13) . . ?
O14 W6 O9 83.6(10) . . ?
O26 W6 O9 159.4(9) . . ?
O13 W6 O9 89.9(12) . . ?
O19 W6 O56 172.7(12) . . ?
O14 W6 O56 82.8(8) . . ?
O26 W6 O56 79.8(8) . . ?
O13 W6 O56 70.8(11) . . ?
O9 W6 O56 80.8(8) . . ?
O51 W12 O46 101.4(11) . . ?
O51 W12 O27 100.0(11) . . ?
O46 W12 O27 90.2(9) . . ?
O51 W12 O40 98.3(10) . . ?
O46 W12 O40 88.1(9) . . ?
O27 W12 O40 161.6(8) . . ?
O51 W12 O45 105.5(11) . . ?
O46 W12 O45 152.9(9) . . ?
O27 W12 O45 88.1(9) . . ?
O40 W12 O45 85.1(9) . . ?
O51 W12 O61 173.1(9) . . ?
O46 W12 O61 71.8(7) . . ?
O27 W12 O61 81.6(7) . . ?
O40 W12 O61 80.5(7) . . ?
O45 W12 O61 81.2(7) . . ?
O57 S1 O58 111.4(9) . . ?
O57 S1 O55 108.6(10) . . ?
O58 S1 O55 108.1(9) . . ?
O57 S1 O56 108.9(10) . . ?
O58 S1 O56 110.9(10) . . ?
O55 S1 O56 108.8(10) . . ?
O62 S2 O61 110.4(9) . . ?
O62 S2 O60 111.3(10) . . ?
O61 S2 O60 109.1(10) . . ?
O62 S2 O59 109.3(9) . . ?
O61 S2 O59 107.5(9) . . ?
O60 S2 O59 109.2(9) . . ?
W2 O6 W1 128.4(10) . . ?
W2 O9 W6 155.7(13) . . ?
W9 O29 W14 162.2(10) . . ?
W3 O8 W5 152.8(12) . . ?
W8 O28 W13 163.6(10) . . ?
W8 O16 W9 154.1(9) . . ?
W15 O30 W4 164.1(11) . . ?
W17 O34 W16 127.7(8) . . ?
W3 O7 W4 152.6(10) . . ?
W18 O40 W12 152.2(11) . . ?
W17 O38 W10 153.1(11) . . ?
W13 O47 W14 151.7(10) . . ?
W13 O41 W16 153.5(9) . . ?
W11 O44 W10 130.0(13) . . ?
W15 O43 W10 153.9(10) . . ?
W12 O27 W7 163.1(13) . . ?
W18 O39 W11 153.6(12) . . ?
W18 O36 W16 126.5(9) . . ?
W6 O26 W11 164.8(14) . . ?
W4 O18 W5 153.2(12) . . ?
W1 O11 W8 152.6(8) . . ?
W10 O25 W5 166.1(13) . . ?
W9 O17 W4 131.3(9) . . ?
W18 O35 W17 127.6(10) . . ?
W12 O46 W13 130.4(11) . . ?
W14 O48 W15 130.8(8) . . ?
W3 O5 W1 126.7(8) . . ?
W2 O10 W7 154.1(11) . . ?
W11 O45 W12 153.5(13) . . ?
W14 O42 W16 153.0(9) . . ?

loop_
_geom_bond_atom_site_label_1
_geom_bond_atom_site_label_2
_geom_bond_distance
_geom_bond_site_symmetry_2
_geom_bond_publ_flag
O57 S1 1.464(16) . ?
O57 W7 2.482(15) . ?
O57 W8 2.499(16) . ?
O12 W1 1.888(16) . ?
O12 W9 1.916(16) . ?
O62 S2 1.445(16) . ?
O62 W15 2.513(15) . ?
O62 W14 2.514(16) . ?
O55 S1 1.496(17) . ?
O55 W3 2.470(16) . ?
O55 W2 2.473(17) . ?
O55 W1 2.493(17) . ?
O59 S2 1.497(16) . ?
O59 W18 2.476(14) . ?
O59 W17 2.477(15) . ?
O59 W16 2.484(15) . ?
O58 S1 1.487(15) . ?
O58 W9 2.460(14) . ?
O58 W4 2.504(13) . ?
O56 S1 1.509(19) . ?
O56 W6 2.458(18) . ?
O56 W5 2.483(18) . ?
O15 W8 1.894(17) . ?
O15 W7 1.897(17) . ?
O61 S2 1.454(16) . ?
O61 W12 2.492(14) . ?
O61 W13 2.513(15) . ?
O60 S2 1.479(18) . ?
O60 W11 2.468(16) . ?
O60 W10 2.488(17) . ?
O21 W8 1.65(2) . ?
O54 W15 1.70(2) . ?
O49 W10 1.68(3) . ?
O52 W13 1.68(2) . ?
O22 W9 1.703(19) . ?
O23 W4 1.71(2) . ?
O51 W12 1.70(2) . ?
O4 W3 1.92(2) . ?
O4 W2 1.939(19) . ?
O20 W7 1.67(2) . ?
O24 W5 1.69(3) . ?
O50 W11 1.69(3) . ?
N2 C2 1.30(3) . ?
N2 C3 1.34(4) . ?
N2 C5 1.43(4) . ?
N1 C2 1.32(3) . ?
N1 C4 1.37(4) . ?
N1 C1 1.45(4) . ?
O3 W3 1.70(2) . ?
C5 C6 1.53(5) . ?
O33 W18 1.72(3) . ?
C4 C3 1.42(5) . ?
O14 W6 1.86(2) . ?
O14 W7 1.94(2) . ?
O13 W6 1.90(3) . ?
O13 W5 1.91(3) . ?
N4 C11 1.37(5) . ?
N4 C10 1.39(4) . ?
N4 C13 1.42(5) . ?
N6 C18 1.30(5) . ?
N6 C19 1.37(5) . ?
N6 C21 1.47(5) . ?
C13 C14 1.54(2) . ?
C10 N3 1.32(5) . ?
C12 N3 1.30(6) . ?
C12 C11 1.34(7) . ?
C6 C7 1.65(8) . ?
C18 N5 1.32(6) . ?
C22 C21 1.52(6) . ?
C22 C23 1.55(6) . ?
C19 C20 1.37(6) . ?
C7 C8 1.61(9) . ?
C23 C24 1.52(7) . ?
C20 N5 1.28(6) . ?
N3 C9 1.23(7) . ?
C14 C15 1.53(2) . ?
C17 N5 1.50(7) . ?
C16 C15 1.54(2) . ?
O37 W17 1.896(16) . ?
O37 W15 1.925(16) . ?
N7 C26 1.4200 . ?
N7 C28 1.4200 . ?
N7 C25 1.505(19) . ?
C26 N8 1.4200 . ?
N8 C27 1.4200 . ?
N8 C29 1.436(19) . ?
N8 C30 1.92(6) . ?
C27 C28 1.4200 . ?
C25 N7 1.496(19) . ?
N7 C26 1.4200 . ?
N7 C28 1.4200 . ?
C26 N8 1.4200 . ?
N8 C27 1.4200 . ?
N8 C29 1.532(17) . ?
C27 C28 1.4200 . ?
C29 C30 1.36(5) . ?
C31 C32 1.1(2) . ?
C31 C33 1.52(9) . ?
C31 C30 1.65(9) . ?
C30 C32 2.0(2) . ?
C32 C33 1.8(2) . ?
C33 C33 1.34(11) 2_676 ?
W9 O17 1.875(18) . ?
W9 O29 1.884(17) . ?
W9 O16 1.910(14) . ?
W8 O28 1.873(18) . ?
W8 O16 1.887(14) . ?
W8 O11 1.931(14) . ?
W1 O1 1.682(19) . ?
W1 O11 1.885(14) . ?
W1 O6 1.916(18) . ?
W1 O5 1.944(16) . ?
W14 O53 1.67(2) . ?
W14 O48 1.887(15) . ?
W14 O42 1.904(16) . ?
W14 O29 1.905(17) . ?
W14 O47 1.924(17) . ?
W17 O32 1.711(18) . ?
W17 O38 1.883(19) . ?
W17 O34 1.902(16) . ?
W17 O35 1.907(18) . ?
W15 O43 1.880(18) . ?
W15 O30 1.893(18) . ?
W15 O48 1.925(15) . ?
W16 O31 1.70(2) . ?
W16 O41 1.914(16) . ?
W16 O42 1.916(15) . ?
W16 O34 1.919(15) . ?
W16 O36 1.931(18) . ?
W13 O47 1.878(17) . ?
W13 O41 1.891(16) . ?
W13 O28 1.914(18) . ?
W13 O46 1.95(2) . ?
W4 O18 1.88(2) . ?
W4 O30 1.898(18) . ?
W4 O17 1.925(18) . ?
W4 O7 1.946(19) . ?
W3 O7 1.859(19) . ?
W3 O8 1.88(2) . ?
W3 O5 1.896(16) . ?
W2 O2 1.72(3) . ?
W2 O10 1.862(19) . ?
W2 O9 1.88(2) . ?
W2 O6 1.895(18) . ?
W7 O27 1.92(2) . ?
W7 O10 1.942(19) . ?
W10 O25 1.89(2) . ?
W10 O43 1.914(17) . ?
W10 O44 1.92(2) . ?
W10 O38 1.930(19) . ?
W18 O39 1.88(2) . ?
W18 O40 1.90(2) . ?
W18 O35 1.905(19) . ?
W18 O36 1.912(19) . ?
W5 O25 1.89(2) . ?
W5 O18 1.92(2) . ?
W5 O8 1.94(2) . ?
W11 O45 1.85(2) . ?
W11 O44 1.89(2) . ?
W11 O26 1.93(2) . ?
W11 O39 1.94(2) . ?
W6 O19 1.70(3) . ?
W6 O26 1.86(2) . ?
W6 O9 1.92(2) . ?
W12 O46 1.87(2) . ?
W12 O27 1.89(2) . ?
W12 O40 1.91(2) . ?
W12 O45 1.96(2) . ?
